data_7044581
loop_
_publ_author_name
'Sanmartin Matalobos, Jesus'
'Garcia-Deibe, Ana M.'
'Fondo, Matilde'
'Zarepour-Jevinani, Morteza'
'Dom\'inguez-Gonz\'alez, M. R.'
'Bermejo-Barrera, Pilar'

_publ_section_title
;
 Exploration of an Easily Synthesized Fluorescent Probe for Detecting
 Copper in Aqueous Samples
;
_journal_name_full 'Dalton Trans.'
_journal_paper_doi 10.1039/C7DT02872E
_journal_year 2017
_chemical_absolute_configuration ad
_chemical_formula_moiety 'C38 H37 Co N6 O5 S2'
_chemical_formula_sum 'C38 H37 Co N6 O5 S2'
_chemical_formula_weight 780.78
_space_group_crystal_system monoclinic
_space_group_IT_number 7
_space_group_name_Hall 'P -2yc'
_space_group_name_H-M_alt 'P 1 c 1'
_symmetry_space_group_name_Hall 'P -2yc'
_symmetry_space_group_name_H-M 'P 1 c 1'
_atom_sites_solution_hydrogens mixed
_atom_sites_solution_primary dual
_atom_sites_solution_secondary difmap
_audit_creation_method SHELXL-2014/7
_audit_update_record
;
2017-10-04 deposited with the CCDC.
2017-10-27 downloaded from the CCDC.
;
_cell_angle_alpha 90
_cell_angle_beta 97.525(7)
_cell_angle_gamma 90
_cell_formula_units_Z 4
_cell_length_a 10.3758(9)
_cell_length_b 10.3171(8)
_cell_length_c 33.283(3)
_cell_measurement_reflns_used 1082
_cell_measurement_temperature 100(2)
_cell_measurement_theta_max 17.21
_cell_measurement_theta_min 2.33
_cell_volume 3532.2(5)
_computing_cell_refinement 'CrysAlisPro 1.171.39.32a (Rigaku OD, 2017)'
_computing_data_collection 'Bruker APEX2 software'
_computing_data_reduction 'CrysAlisPro 1.171.39.32a (Rigaku OD, 2017)'
_computing_molecular_graphics 'shelXle (C.B. Huebschle)'
_computing_publication_material 'enCIFer 1.6 (CCDC, 2016)'
_computing_structure_refinement 'SHELXL-2014/7 (Sheldrick, 2014)'
_computing_structure_solution 'SHELXT-2014 (Sheldrick, 2014)'
_diffrn_ambient_temperature 100(2)
_diffrn_detector_area_resol_mean 8.3333
_diffrn_measured_fraction_theta_full 0.991
_diffrn_measured_fraction_theta_max 0.989
_diffrn_measurement_details
;
List of Runs (angles in degrees, time in seconds):

  # Type    Start    End  Width  t~exp~   \w     \q     \k     \f   Frames
#--------------------------------------------------------------------------
  1  \f   -360.00   9.00   0.50   40.00  39.42  14.50  25.50    --   738
  2  \f   -121.60 -29.60   0.50   40.00 -26.96  -8.00  90.50    --   184
  3  \w      3.23  79.23   0.50   40.00    --    4.50  58.00 -25.00  152
;
_diffrn_measurement_device_type 'Bruker AXS X8 kappa APEXII'
_diffrn_measurement_method '\f or \w oscillation scans'
_diffrn_orient_matrix_type 'CrysAlisPro convention (1999,Acta A55,543-557)'
_diffrn_orient_matrix_UB_11 0.0031759000
_diffrn_orient_matrix_UB_12 -0.0664653000
_diffrn_orient_matrix_UB_13 0.0054860000
_diffrn_orient_matrix_UB_21 0.0056088000
_diffrn_orient_matrix_UB_22 0.0174521000
_diffrn_orient_matrix_UB_23 0.0207663000
_diffrn_orient_matrix_UB_31 -0.0686415000
_diffrn_orient_matrix_UB_32 -0.0016562000
_diffrn_orient_matrix_UB_33 -0.0008652000
_diffrn_radiation_type MoK\a
_diffrn_radiation_wavelength 0.71073
_diffrn_reflns_av_R_equivalents 0.0833
_diffrn_reflns_av_unetI/netI 0.0791
_diffrn_reflns_Laue_measured_fraction_full 0.991
_diffrn_reflns_Laue_measured_fraction_max 0.989
_diffrn_reflns_limit_h_max 12
_diffrn_reflns_limit_h_min -12
_diffrn_reflns_limit_k_max 12
_diffrn_reflns_limit_k_min -12
_diffrn_reflns_limit_l_max 39
_diffrn_reflns_limit_l_min -39
_diffrn_reflns_number 13764
_diffrn_reflns_point_group_measured_fraction_full 0.979
_diffrn_reflns_point_group_measured_fraction_max 0.976
_diffrn_reflns_theta_full 25.242
_diffrn_reflns_theta_max 25.275
_diffrn_reflns_theta_min 1.974
_diffrn_source 'sealed x-ray tube'
_exptl_absorpt_coefficient_mu 0.658
_exptl_absorpt_correction_T_max 0.68164
_exptl_absorpt_correction_T_min 0.67385
_exptl_absorpt_correction_type multi-scan
_exptl_absorpt_process_details
;
CrysAlisPro 1.171.39.32a (Rigaku Oxford Diffraction, 2017)
Spherical absorption correction
using equivalent radius and absorption coefficient.
Empirical absorption correction using spherical harmonics,
implemented in SCALE3 ABSPACK scaling algorithm.
;
_exptl_crystal_colour red
_exptl_crystal_density_diffrn 1.468
_exptl_crystal_description needle
_exptl_crystal_F_000 1624
_exptl_crystal_size_max 0.570
_exptl_crystal_size_mid 0.060
_exptl_crystal_size_min 0.030
_refine_diff_density_max 1.807
_refine_diff_density_min -2.055
_refine_diff_density_rms 0.238
_refine_ls_abs_structure_details
;
 Flack x determined using 3541 quotients [(I+)-(I-)]/[(I+)+(I-)]
 (Parsons, Flack and Wagner, Acta Cryst. B69 (2013) 249-259).
;
_refine_ls_abs_structure_Flack -0.05(3)
_refine_ls_extinction_method none
_refine_ls_goodness_of_fit_ref 1.193
_refine_ls_hydrogen_treatment mixed
_refine_ls_matrix_type full
_refine_ls_number_parameters 962
_refine_ls_number_reflns 13764
_refine_ls_number_restraints 1591
_refine_ls_restrained_S_all 1.132
_refine_ls_R_factor_all 0.1565
_refine_ls_R_factor_gt 0.1245
_refine_ls_shift/su_max 0.001
_refine_ls_shift/su_mean 0.000
_refine_ls_structure_factor_coef Fsqd
_refine_ls_weighting_details 'w=1/[\s^2^(Fo^2^)+60.7548P] where P=(Fo^2^+2Fc^2^)/3'
_refine_ls_weighting_scheme calc
_refine_ls_wR_factor_gt 0.2683
_refine_ls_wR_factor_ref 0.2951
_reflns_Friedel_coverage 0.972
_reflns_Friedel_fraction_full 0.967
_reflns_Friedel_fraction_max 0.963
_reflns_number_gt 11883
_reflns_number_total 13764
_reflns_threshold_expression 'I > 2\s(I)'
_cod_data_source_file c7dt02872e2.cif
_cod_data_source_block Co(L)(HL)(H2O)
_cod_database_code 7044581
_shelx_shelxl_version_number 2014/7
_shelx_space_group_comment
;
The symmetry employed for this shelxl refinement is uniquely defined
by the following loop, which should always be used as a source of
symmetry information in preference to the above space-group names.
They are only intended as comments.
;
_shelx_estimated_absorpt_t_min 0.705
_shelx_estimated_absorpt_t_max 0.981
_exptl_absorpt_special_details
;
Empirical correction (ABSPACK) includes:
- Absorption correction using spherical harmonics
- Frame scaling
- Detector area scaling
;
_oxdiff_twin_items 2
_oxdiff_twin_integration_method simultaneous
_twin_special_details
;
Component 2 rotated by 179.9590\% 
around [0.00 -0.00 1.00] (reciprocal) or [0.39 -0.01 0.92] (direct)
;

loop_
_space_group_symop_operation_xyz
'x, y, z'
'x, -y, z+1/2'

loop_
_atom_site_label
_atom_site_type_symbol
_atom_site_fract_x
_atom_site_fract_y
_atom_site_fract_z
_atom_site_U_iso_or_equiv
_atom_site_adp_type
_atom_site_occupancy
_atom_site_site_symmetry_order
_atom_site_calc_flag
_atom_site_refinement_flags_posn
_atom_site_refinement_flags_adp
Co1 Co 0.5354(4) 0.6935(4) 0.58407(11) 0.0096(8) Uani 1 1 d . U
O1W O 0.362(2) 0.645(2) 0.5560(7) 0.022(4) Uani 1 1 d D U
H1W1 H 0.287(16) 0.64(3) 0.570(7) 0.033 Uiso 1 1 d D U
H1W2 H 0.33(2) 0.667(15) 0.5285(18) 0.033 Uiso 1 1 d D U
N11 N 0.464(2) 0.864(2) 0.5904(7) 0.008(4) Uani 1 1 d . U
N12 N 0.482(3) 0.664(3) 0.6380(8) 0.015(4) Uani 1 1 d . U
N13 N 0.582(2) 0.508(3) 0.5819(7) 0.014(4) Uani 1 1 d . U
N14 N 0.590(3) 0.740(2) 0.5336(8) 0.015(4) Uani 1 1 d . U
N15 N 0.708(2) 0.765(2) 0.6071(7) 0.008(4) Uani 1 1 d . U
C101 C 0.448(3) 0.972(3) 0.5707(9) 0.015(5) Uani 1 1 d . U
H101 H 0.4757 0.9897 0.5452 0.019 Uiso 1 1 calc R U
C102 C 0.380(3) 1.062(3) 0.5940(9) 0.016(5) Uani 1 1 d . U
H102 H 0.3544 1.1481 0.5862 0.019 Uiso 1 1 calc R U
C103 C 0.359(3) 1.000(3) 0.6298(9) 0.020(5) Uani 1 1 d . U
H103 H 0.3206 1.0348 0.6519 0.024 Uiso 1 1 calc R U
C104 C 0.406(3) 0.875(3) 0.6257(9) 0.015(5) Uani 1 1 d . U
C105 C 0.422(3) 0.767(3) 0.6503(9) 0.012(5) Uani 1 1 d . U
H105 H 0.3896 0.7658 0.6757 0.014 Uiso 1 1 calc R U
C106 C 0.515(3) 0.558(3) 0.6642(9) 0.017(5) Uani 1 1 d . U
C107 C 0.541(3) 0.573(3) 0.7063(9) 0.019(5) Uani 1 1 d . U
H107 H 0.5382 0.6560 0.7184 0.023 Uiso 1 1 calc R U
C108 C 0.571(3) 0.466(3) 0.7296(9) 0.019(5) Uani 1 1 d . U
H108 H 0.5839 0.4751 0.7583 0.023 Uiso 1 1 calc R U
C109 C 0.583(3) 0.344(3) 0.7134(9) 0.019(5) Uani 1 1 d . U
H109 H 0.6082 0.2725 0.7306 0.023 Uiso 1 1 calc R U
C110 C 0.560(3) 0.328(3) 0.6729(9) 0.017(5) Uani 1 1 d . U
H110 H 0.5679 0.2443 0.6618 0.020 Uiso 1 1 calc R U
C111 C 0.524(3) 0.434(3) 0.6465(8) 0.013(5) Uani 1 1 d . U
C112 C 0.501(3) 0.418(3) 0.6023(8) 0.014(5) Uani 1 1 d . U
H11A H 0.4077 0.4342 0.5926 0.017 Uiso 1 1 calc R U
H11B H 0.5205 0.3274 0.5952 0.017 Uiso 1 1 calc R U
S11 S 0.7040(7) 0.4358(7) 0.5667(2) 0.0121(15) Uani 1 1 d . U
O11 O 0.794(2) 0.533(2) 0.5543(6) 0.019(4) Uani 1 1 d D U
O12 O 0.760(2) 0.341(2) 0.5949(6) 0.018(4) Uani 1 1 d . U
C113 C 0.646(3) 0.343(3) 0.5242(9) 0.012(4) Uani 1 1 d . U
C114 C 0.639(3) 0.209(3) 0.5250(10) 0.016(5) Uani 1 1 d . U
H114 H 0.6715 0.1643 0.5491 0.019 Uiso 1 1 calc R U
C115 C 0.584(3) 0.140(3) 0.4914(10) 0.021(5) Uani 1 1 d . U
H115 H 0.5790 0.0478 0.4928 0.025 Uiso 1 1 calc R U
C116 C 0.534(3) 0.206(3) 0.4545(9) 0.016(5) Uani 1 1 d . U
C117 C 0.535(3) 0.336(3) 0.4557(9) 0.012(5) Uani 1 1 d . U
H117 H 0.4950 0.3807 0.4323 0.015 Uiso 1 1 calc R U
C118 C 0.587(3) 0.411(3) 0.4877(9) 0.014(5) Uani 1 1 d . U
H118 H 0.5851 0.5028 0.4863 0.017 Uiso 1 1 calc R U
C119 C 0.475(3) 0.124(3) 0.4185(10) 0.017(6) Uani 1 1 d . U
H11C H 0.4500 0.1801 0.3950 0.026 Uiso 1 1 calc R U
H11D H 0.3975 0.0789 0.4255 0.026 Uiso 1 1 calc R U
H11E H 0.5385 0.0599 0.4118 0.026 Uiso 1 1 calc R U
C120 C 0.549(3) 0.743(3) 0.4945(9) 0.015(5) Uani 1 1 d . U
H120 H 0.4662 0.7128 0.4827 0.018 Uiso 1 1 calc R U
C121 C 0.643(3) 0.799(3) 0.4720(9) 0.017(5) Uani 1 1 d . U
H121 H 0.6378 0.8064 0.4433 0.021 Uiso 1 1 calc R U
C122 C 0.748(3) 0.841(3) 0.5012(9) 0.017(5) Uani 1 1 d . U
H122 H 0.8242 0.8849 0.4962 0.020 Uiso 1 1 calc R U
C123 C 0.713(3) 0.803(3) 0.5390(8) 0.015(4) Uani 1 1 d . U
C124 C 0.769(3) 0.819(3) 0.5797(9) 0.015(5) Uani 1 1 d . U
H124 H 0.8470 0.8672 0.5867 0.017 Uiso 1 1 calc R U
C125 C 0.742(3) 0.805(3) 0.6487(8) 0.008(4) Uani 1 1 d . U
C126 C 0.716(3) 0.927(3) 0.6609(9) 0.017(5) Uani 1 1 d . U
H126 H 0.6763 0.9871 0.6415 0.020 Uiso 1 1 calc R U
C127 C 0.746(3) 0.966(3) 0.7020(9) 0.016(5) Uani 1 1 d . U
H127 H 0.7239 1.0503 0.7107 0.019 Uiso 1 1 calc R U
C128 C 0.809(3) 0.877(3) 0.7290(9) 0.016(5) Uani 1 1 d . U
H128 H 0.8289 0.8981 0.7569 0.019 Uiso 1 1 calc R U
C129 C 0.843(3) 0.758(3) 0.7150(8) 0.014(5) Uani 1 1 d . U
H129 H 0.8914 0.7005 0.7333 0.017 Uiso 1 1 calc R U
C130 C 0.808(3) 0.719(3) 0.6755(8) 0.013(5) Uani 1 1 d . U
C131 C 0.851(3) 0.586(3) 0.6649(8) 0.011(5) Uani 1 1 d . U
H13A H 0.7738 0.5365 0.6529 0.014 Uiso 1 1 calc R U
H13B H 0.8883 0.5416 0.6900 0.014 Uiso 1 1 calc R U
N16 N 0.955(3) 0.587(2) 0.6341(7) 0.012(4) Uani 1 1 d D U
H16 H 0.91(2) 0.584(19) 0.609(4) 0.014 Uiso 1 1 d D U
S12 S 1.1037(7) 0.5648(7) 0.6506(2) 0.0123(16) Uani 1 1 d . U
O13 O 1.167(2) 0.566(2) 0.6148(7) 0.019(4) Uani 1 1 d . U
O14 O 1.144(2) 0.653(2) 0.6822(7) 0.023(5) Uani 1 1 d . U
C132 C 1.118(3) 0.409(3) 0.6723(8) 0.010(4) Uani 1 1 d . U
C133 C 1.227(3) 0.379(3) 0.6994(9) 0.017(5) Uani 1 1 d . U
H133 H 1.2912 0.4432 0.7066 0.020 Uiso 1 1 calc R U
C134 C 1.245(3) 0.254(3) 0.7163(9) 0.018(5) Uani 1 1 d . U
H134 H 1.3190 0.2354 0.7352 0.022 Uiso 1 1 calc R U
C135 C 1.151(3) 0.155(3) 0.7051(8) 0.012(5) Uani 1 1 d . U
C136 C 1.043(3) 0.188(3) 0.6782(8) 0.012(5) Uani 1 1 d . U
H136 H 0.9778 0.1248 0.6717 0.015 Uiso 1 1 calc R U
C137 C 1.025(3) 0.311(3) 0.6599(8) 0.011(5) Uani 1 1 d . U
H137 H 0.9534 0.3274 0.6398 0.013 Uiso 1 1 calc R U
C138 C 1.168(4) 0.024(3) 0.7223(10) 0.024(6) Uani 1 1 d . U
H13C H 1.0928 -0.0293 0.7119 0.036 Uiso 1 1 calc R U
H13D H 1.1742 0.0295 0.7519 0.036 Uiso 1 1 calc R U
H13E H 1.2472 -0.0142 0.7147 0.036 Uiso 1 1 calc R U
Co2 Co -0.0292(4) 0.4812(4) 0.42149(11) 0.0100(9) Uani 1 1 d . U
O2W O -0.179(2) 0.531(2) 0.4482(7) 0.027(5) Uani 1 1 d D U
H2W1 H -0.260(17) 0.57(3) 0.435(7) 0.040 Uiso 1 1 d D U
H2W2 H -0.19(3) 0.54(2) 0.4768(19) 0.040 Uiso 1 1 d D U
N21 N -0.108(2) 0.313(3) 0.4166(8) 0.015(4) Uani 1 1 d . U
N22 N -0.127(2) 0.503(2) 0.3657(7) 0.009(4) Uani 1 1 d . U
N23 N 0.023(2) 0.667(2) 0.4217(7) 0.011(4) Uani 1 1 d . U
N24 N 0.066(3) 0.432(2) 0.4726(8) 0.012(4) Uani 1 1 d . U
N25 N 0.122(2) 0.408(2) 0.3988(7) 0.011(4) Uani 1 1 d . U
C201 C -0.109(3) 0.203(3) 0.4377(9) 0.015(5) Uani 1 1 d . U
H201 H -0.0643 0.1898 0.4641 0.018 Uiso 1 1 calc R U
C202 C -0.183(3) 0.113(3) 0.4163(9) 0.018(5) Uani 1 1 d . U
H202 H -0.1963 0.0270 0.4250 0.021 Uiso 1 1 calc R U
C203 C -0.239(3) 0.168(3) 0.3781(9) 0.016(5) Uani 1 1 d . U
H203 H -0.2936 0.1272 0.3567 0.020 Uiso 1 1 calc R U
C204 C -0.192(3) 0.297(3) 0.3803(9) 0.016(5) Uani 1 1 d . U
C205 C -0.194(3) 0.401(3) 0.3534(9) 0.013(5) Uani 1 1 d . U
H205 H -0.2425 0.3976 0.3271 0.016 Uiso 1 1 calc R U
C206 C -0.110(3) 0.605(3) 0.3391(9) 0.011(4) Uani 1 1 d . U
C207 C -0.108(3) 0.588(3) 0.2968(8) 0.012(5) Uani 1 1 d . U
H207 H -0.1176 0.5023 0.2865 0.015 Uiso 1 1 calc R U
C208 C -0.093(3) 0.681(3) 0.2709(9) 0.016(5) Uani 1 1 d . U
H208 H -0.0965 0.6634 0.2428 0.019 Uiso 1 1 calc R U
C209 C -0.071(3) 0.811(3) 0.2866(9) 0.020(5) Uani 1 1 d . U
H209 H -0.0600 0.8806 0.2687 0.024 Uiso 1 1 calc R U
C210 C -0.066(3) 0.832(3) 0.3276(9) 0.015(5) Uani 1 1 d . U
H210 H -0.0460 0.9159 0.3385 0.018 Uiso 1 1 calc R U
C211 C -0.091(3) 0.729(3) 0.3533(8) 0.012(4) Uani 1 1 d . U
C212 C -0.082(3) 0.752(3) 0.3988(8) 0.010(5) Uani 1 1 d . U
H21A H -0.0612 0.8446 0.4048 0.012 Uiso 1 1 calc R U
H21B H -0.1664 0.7327 0.4080 0.012 Uiso 1 1 calc R U
C213 C 0.119(3) 0.831(3) 0.4808(9) 0.013(4) Uani 1 1 d . U
C214 C 0.100(3) 0.766(3) 0.5154(9) 0.015(5) Uani 1 1 d . U
H214 H 0.1018 0.6738 0.5158 0.018 Uiso 1 1 calc R U
C215 C 0.076(3) 0.834(3) 0.5502(10) 0.017(5) Uani 1 1 d . U
H215 H 0.0640 0.7891 0.5743 0.020 Uiso 1 1 calc R U
C216 C 0.072(3) 0.971(3) 0.5491(10) 0.020(5) Uani 1 1 d . U
C217 C 0.100(3) 1.032(3) 0.5154(9) 0.018(5) Uani 1 1 d . U
H217 H 0.1042 1.1243 0.5152 0.022 Uiso 1 1 calc R U
C218 C 0.122(3) 0.963(3) 0.4805(9) 0.014(5) Uani 1 1 d . U
H218 H 0.1402 1.0079 0.4570 0.017 Uiso 1 1 calc R U
C219 C 0.042(4) 1.049(3) 0.5855(11) 0.027(6) Uani 1 1 d . U
H21C H -0.0479 1.0792 0.5810 0.041 Uiso 1 1 calc R U
H21D H 0.1010 1.1239 0.5892 0.041 Uiso 1 1 calc R U
H21E H 0.0554 0.9946 0.6098 0.041 Uiso 1 1 calc R U
C220 C 0.055(3) 0.436(3) 0.5127(9) 0.013(5) Uani 1 1 d . U
H220 H -0.0160 0.4731 0.5241 0.016 Uiso 1 1 calc R U
C221 C 0.164(3) 0.378(3) 0.5351(10) 0.016(5) Uani 1 1 d . U
H221 H 0.1770 0.3649 0.5636 0.019 Uiso 1 1 calc R U
C222 C 0.252(3) 0.342(3) 0.5081(9) 0.013(5) Uani 1 1 d . U
H222 H 0.3361 0.3058 0.5138 0.016 Uiso 1 1 calc R U
C223 C 0.181(3) 0.376(3) 0.4695(8) 0.009(4) Uani 1 1 d . U
C224 C 0.209(3) 0.361(2) 0.4289(8) 0.006(4) Uani 1 1 d . U
H224 H 0.2866 0.3203 0.4233 0.008 Uiso 1 1 calc R U
C225 C 0.131(3) 0.367(3) 0.3589(8) 0.012(4) Uani 1 1 d . U
C226 C 0.090(3) 0.240(3) 0.3485(9) 0.015(5) Uani 1 1 d . U
H226 H 0.0596 0.1855 0.3682 0.018 Uiso 1 1 calc R U
C227 C 0.094(3) 0.195(3) 0.3103(8) 0.015(5) Uani 1 1 d . U
H227 H 0.0636 0.1100 0.3031 0.018 Uiso 1 1 calc R U
C228 C 0.143(3) 0.277(3) 0.2805(8) 0.012(5) Uani 1 1 d . U
H228 H 0.1468 0.2485 0.2536 0.015 Uiso 1 1 calc R U
C229 C 0.184(3) 0.396(3) 0.2927(8) 0.011(5) Uani 1 1 d . U
H229 H 0.2196 0.4485 0.2735 0.013 Uiso 1 1 calc R U
C230 C 0.179(3) 0.448(3) 0.3309(8) 0.009(4) Uani 1 1 d . U
C231 C 0.227(3) 0.584(3) 0.3436(8) 0.009(5) Uani 1 1 d . U
H23A H 0.2448 0.6327 0.3193 0.011 Uiso 1 1 calc R U
H23B H 0.1570 0.6305 0.3554 0.011 Uiso 1 1 calc R U
N26 N 0.345(2) 0.582(2) 0.3733(6) 0.007(4) Uani 1 1 d D U
H26 H 0.35(3) 0.57(3) 0.400(2) 0.008 Uiso 1 1 d D U
S22 S 0.4856(7) 0.6104(7) 0.3583(2) 0.0107(15) Uani 1 1 d . U
O23 O 0.506(2) 0.519(2) 0.3267(6) 0.014(4) Uani 1 1 d . U
O24 O 0.578(2) 0.608(2) 0.3950(6) 0.015(4) Uani 1 1 d . U
C232 C 0.483(3) 0.772(3) 0.3376(8) 0.007(4) Uani 1 1 d . U
C233 C 0.576(3) 0.799(3) 0.3124(9) 0.021(5) Uani 1 1 d . U
H233 H 0.6334 0.7337 0.3054 0.025 Uiso 1 1 calc R U
C234 C 0.582(3) 0.924(3) 0.2978(10) 0.023(5) Uani 1 1 d . U
H234 H 0.6523 0.9474 0.2835 0.027 Uiso 1 1 calc R U
C235 C 0.489(3) 1.015(3) 0.3037(9) 0.018(5) Uani 1 1 d . U
C236 C 0.391(3) 0.981(3) 0.3285(8) 0.013(5) Uani 1 1 d . U
H236 H 0.3282 1.0436 0.3340 0.016 Uiso 1 1 calc R U
C237 C 0.389(3) 0.857(3) 0.3446(8) 0.007(5) Uani 1 1 d . U
H237 H 0.3232 0.8319 0.3603 0.009 Uiso 1 1 calc R U
C238 C 0.490(4) 1.152(3) 0.2849(11) 0.026(7) Uani 1 1 d . U
H23C H 0.4733 1.2170 0.3052 0.040 Uiso 1 1 calc R U
H23D H 0.4228 1.1580 0.2614 0.040 Uiso 1 1 calc R U
H23E H 0.5755 1.1686 0.2763 0.040 Uiso 1 1 calc R U
S21 S 0.1506(7) 0.7414(7) 0.4379(2) 0.0127(15) Uani 1 1 d . U
O21 O 0.180(2) 0.836(2) 0.4084(6) 0.019(4) Uani 1 1 d . U
O22 O 0.250(2) 0.649(2) 0.4512(6) 0.017(4) Uani 1 1 d D U

loop_
_atom_site_aniso_label
_atom_site_aniso_U_11
_atom_site_aniso_U_22
_atom_site_aniso_U_33
_atom_site_aniso_U_23
_atom_site_aniso_U_13
_atom_site_aniso_U_12
Co1 0.008(2) 0.0116(18) 0.0091(17) 0.0003(15) 0.0015(15) -0.0028(18)
O1W 0.019(6) 0.026(6) 0.021(6) 0.004(5) 0.000(5) -0.003(5)
N11 0.006(6) 0.009(5) 0.009(5) 0.000(4) -0.002(4) -0.002(4)
N12 0.014(7) 0.017(5) 0.016(5) 0.000(4) 0.003(4) -0.002(4)
N13 0.014(6) 0.014(5) 0.015(6) -0.003(4) 0.003(4) -0.001(4)
N14 0.016(6) 0.014(6) 0.015(5) 0.000(4) 0.004(4) -0.002(4)
N15 0.005(5) 0.008(6) 0.011(5) -0.001(4) 0.000(4) 0.000(4)
C101 0.016(7) 0.013(6) 0.018(6) 0.001(4) 0.003(5) -0.001(5)
C102 0.014(7) 0.017(6) 0.017(6) -0.002(5) 0.002(5) -0.001(5)
C103 0.021(8) 0.020(6) 0.020(6) 0.001(4) 0.004(5) 0.002(5)
C104 0.015(7) 0.017(6) 0.015(6) -0.001(4) 0.005(5) -0.001(4)
C105 0.009(7) 0.014(6) 0.012(6) -0.001(4) 0.002(5) -0.005(5)
C106 0.018(8) 0.017(6) 0.018(6) 0.000(4) 0.001(4) 0.000(5)
C107 0.019(8) 0.020(6) 0.019(6) 0.000(4) 0.002(5) 0.000(5)
C108 0.019(8) 0.020(6) 0.018(7) 0.000(4) 0.002(5) -0.001(5)
C109 0.020(8) 0.018(7) 0.019(6) 0.001(4) 0.002(5) 0.002(5)
C110 0.016(8) 0.016(6) 0.018(6) 0.001(4) 0.002(5) -0.001(5)
C111 0.012(7) 0.015(6) 0.014(5) -0.001(4) 0.002(4) -0.001(5)
C112 0.013(7) 0.014(6) 0.016(6) 0.001(4) 0.000(5) 0.000(5)
S11 0.008(3) 0.017(3) 0.011(3) -0.004(2) 0.000(2) 0.000(3)
O11 0.020(6) 0.019(6) 0.018(6) -0.004(5) 0.002(5) -0.002(5)
O12 0.016(6) 0.019(6) 0.019(6) -0.004(4) -0.001(5) -0.001(5)
C113 0.011(7) 0.014(6) 0.011(5) -0.002(4) 0.004(4) -0.001(4)
C114 0.017(8) 0.015(6) 0.016(6) -0.002(4) 0.003(5) 0.002(5)
C115 0.022(8) 0.020(7) 0.021(6) -0.002(4) 0.002(5) -0.001(5)
C116 0.013(7) 0.017(6) 0.018(6) -0.003(4) 0.004(5) -0.001(5)
C117 0.011(7) 0.014(6) 0.012(6) 0.000(4) 0.004(5) -0.001(5)
C118 0.015(7) 0.013(6) 0.015(6) -0.001(4) 0.002(5) 0.000(5)
C119 0.018(8) 0.016(7) 0.019(7) -0.002(5) 0.003(5) 0.001(5)
C120 0.015(7) 0.016(7) 0.014(6) 0.001(5) 0.003(4) 0.001(5)
C121 0.018(7) 0.017(7) 0.016(6) 0.001(5) 0.004(5) 0.000(5)
C122 0.016(7) 0.019(7) 0.016(6) -0.002(5) 0.004(4) 0.001(5)
C123 0.016(6) 0.015(7) 0.016(5) 0.001(4) 0.003(4) 0.000(5)
C124 0.014(7) 0.014(7) 0.016(5) 0.000(4) 0.004(4) 0.000(5)
C125 0.005(7) 0.008(5) 0.010(5) -0.001(4) 0.002(4) 0.000(4)
C126 0.017(8) 0.015(6) 0.017(6) -0.003(4) 0.000(5) 0.001(5)
C127 0.016(8) 0.015(7) 0.017(6) -0.004(4) 0.004(5) -0.002(5)
C128 0.016(8) 0.015(6) 0.017(6) -0.003(4) 0.004(5) -0.001(5)
C129 0.015(8) 0.015(6) 0.012(6) -0.001(4) 0.000(5) 0.000(5)
C130 0.013(7) 0.013(6) 0.012(5) 0.000(4) 0.002(4) 0.002(5)
C131 0.011(7) 0.012(6) 0.012(7) 0.003(5) 0.004(5) -0.003(5)
N16 0.015(5) 0.012(7) 0.011(6) 0.004(5) 0.005(4) 0.002(4)
S12 0.010(3) 0.015(3) 0.012(3) 0.000(2) 0.004(2) 0.001(3)
O13 0.017(6) 0.021(7) 0.021(6) 0.000(5) 0.007(5) -0.002(5)
O14 0.022(7) 0.024(6) 0.023(6) -0.005(5) 0.002(5) -0.001(5)
C132 0.009(6) 0.012(5) 0.010(6) -0.002(4) 0.005(5) 0.002(4)
C133 0.016(7) 0.017(6) 0.017(7) -0.002(5) 0.002(5) -0.001(5)
C134 0.018(7) 0.019(6) 0.017(7) -0.001(5) 0.000(5) 0.001(5)
C135 0.012(6) 0.015(6) 0.010(7) -0.004(4) 0.002(5) 0.004(4)
C136 0.012(7) 0.014(6) 0.012(7) 0.000(5) 0.002(5) -0.001(4)
C137 0.010(7) 0.012(6) 0.010(7) -0.002(5) 0.004(5) -0.001(4)
C138 0.024(8) 0.023(7) 0.026(8) 0.003(5) 0.005(6) 0.004(5)
Co2 0.008(2) 0.0104(18) 0.0119(17) 0.0007(15) 0.0018(15) 0.0008(18)
O2W 0.024(6) 0.029(7) 0.028(6) 0.000(5) 0.008(5) 0.004(5)
N21 0.014(6) 0.016(5) 0.015(5) 0.001(4) 0.001(4) 0.000(4)
N22 0.006(6) 0.009(5) 0.012(5) -0.002(4) 0.001(4) 0.001(4)
N23 0.012(5) 0.011(5) 0.012(6) -0.002(4) -0.001(4) 0.001(4)
N24 0.011(5) 0.011(6) 0.013(5) 0.000(4) 0.002(4) 0.000(4)
N25 0.008(6) 0.012(6) 0.012(5) 0.001(4) 0.001(4) 0.002(4)
C201 0.013(7) 0.015(6) 0.016(6) 0.000(4) 0.003(5) 0.001(5)
C202 0.018(7) 0.017(6) 0.019(7) 0.000(5) 0.004(5) 0.001(5)
C203 0.016(7) 0.015(6) 0.018(6) 0.001(4) 0.002(5) 0.000(5)
C204 0.015(7) 0.015(5) 0.017(6) -0.001(4) 0.000(5) 0.001(4)
C205 0.014(7) 0.013(6) 0.014(6) -0.001(4) 0.000(5) -0.001(5)
C206 0.010(7) 0.012(5) 0.012(5) -0.001(4) 0.001(4) 0.000(4)
C207 0.011(8) 0.014(6) 0.011(6) -0.001(4) 0.000(5) 0.001(5)
C208 0.015(8) 0.018(6) 0.015(6) 0.001(4) 0.000(5) -0.002(5)
C209 0.021(8) 0.019(6) 0.019(6) 0.002(4) 0.003(5) -0.004(5)
C210 0.014(8) 0.015(6) 0.017(6) 0.002(4) 0.001(5) -0.002(5)
C211 0.009(7) 0.014(5) 0.013(5) -0.001(4) 0.000(4) 0.000(4)
C212 0.009(7) 0.011(6) 0.011(6) -0.001(4) 0.001(4) -0.001(5)
C213 0.013(7) 0.013(6) 0.014(5) 0.000(4) 0.000(5) 0.000(4)
C214 0.017(8) 0.012(6) 0.015(6) 0.000(4) 0.000(5) 0.000(5)
C215 0.016(8) 0.017(6) 0.016(6) 0.000(4) 0.000(5) 0.002(5)
C216 0.019(8) 0.020(6) 0.019(6) -0.002(4) 0.001(5) 0.000(5)
C217 0.018(8) 0.017(7) 0.019(6) -0.004(4) 0.001(5) 0.002(5)
C218 0.015(8) 0.013(6) 0.015(6) -0.001(4) 0.002(5) -0.001(5)
C219 0.028(9) 0.027(8) 0.027(7) -0.004(5) 0.006(5) 0.000(6)
C220 0.014(6) 0.012(7) 0.013(6) -0.001(5) 0.003(4) -0.002(5)
C221 0.016(7) 0.017(7) 0.014(6) 0.003(5) 0.002(4) 0.000(5)
C222 0.013(6) 0.013(7) 0.013(6) 0.003(5) 0.001(4) -0.002(5)
C223 0.008(6) 0.009(7) 0.011(5) 0.001(4) 0.003(4) -0.001(5)
C224 0.006(6) 0.005(7) 0.009(5) 0.000(4) 0.002(4) 0.000(5)
C225 0.012(7) 0.013(6) 0.011(5) 0.000(4) 0.000(4) 0.000(5)
C226 0.014(8) 0.015(6) 0.015(6) 0.000(4) 0.001(5) 0.001(5)
C227 0.014(8) 0.015(6) 0.016(6) -0.001(4) 0.001(5) 0.002(5)
C228 0.011(8) 0.012(6) 0.013(6) -0.004(4) 0.000(5) 0.002(5)
C229 0.010(7) 0.012(6) 0.011(6) -0.001(4) 0.002(5) 0.000(5)
C230 0.007(7) 0.009(6) 0.009(5) -0.001(4) -0.002(4) 0.001(5)
C231 0.009(6) 0.009(6) 0.009(6) 0.002(5) -0.002(5) 0.002(4)
N26 0.009(5) 0.008(6) 0.004(6) 0.003(5) -0.002(4) 0.001(4)
S22 0.008(3) 0.010(3) 0.015(3) 0.001(2) 0.002(2) 0.002(3)
O23 0.013(6) 0.013(6) 0.018(6) -0.001(4) 0.004(5) 0.003(5)
O24 0.013(6) 0.017(6) 0.014(5) 0.000(5) -0.002(4) 0.002(5)
C232 0.007(6) 0.007(5) 0.007(6) -0.003(4) -0.002(5) 0.000(4)
C233 0.018(7) 0.022(6) 0.023(7) 0.000(5) 0.005(5) 0.000(5)
C234 0.022(7) 0.023(6) 0.022(8) 0.001(5) 0.001(5) -0.002(5)
C235 0.018(7) 0.020(6) 0.016(7) 0.001(5) 0.001(5) -0.002(5)
C236 0.014(7) 0.012(6) 0.013(7) 0.001(5) -0.002(5) 0.000(5)
C237 0.007(6) 0.008(6) 0.006(7) -0.003(4) -0.001(5) 0.001(4)
C238 0.026(9) 0.026(7) 0.026(8) 0.004(5) 0.003(6) -0.002(5)
S21 0.009(3) 0.015(3) 0.013(3) -0.003(2) -0.001(2) 0.002(3)
O21 0.018(7) 0.019(6) 0.018(6) 0.000(4) 0.002(5) -0.002(5)
O22 0.016(6) 0.019(6) 0.016(6) -0.003(5) 0.002(5) 0.002(5)

loop_
_atom_type_symbol
_atom_type_description
_atom_type_scat_dispersion_real
_atom_type_scat_dispersion_imag
_atom_type_scat_source
C C 0.0033 0.0016 'International Tables Vol C Tables 4.2.6.8 and 6.1.1.4'
H H 0.0000 0.0000 'International Tables Vol C Tables 4.2.6.8 and 6.1.1.4'
N N 0.0061 0.0033 'International Tables Vol C Tables 4.2.6.8 and 6.1.1.4'
O O 0.0106 0.0060 'International Tables Vol C Tables 4.2.6.8 and 6.1.1.4'
S S 0.1246 0.1234 'International Tables Vol C Tables 4.2.6.8 and 6.1.1.4'
Co Co 0.3494 0.9721 'International Tables Vol C Tables 4.2.6.8 and 6.1.1.4'

loop_
_geom_angle_atom_site_label_1
_geom_angle_atom_site_label_2
_geom_angle_atom_site_label_3
_geom_angle
N14 Co1 N11 91.7(10)
N14 Co1 N12 174.2(12)
N11 Co1 N12 83.4(10)
N14 Co1 N15 83.6(11)
N11 Co1 N15 87.5(10)
N12 Co1 N15 92.9(10)
N14 Co1 N13 96.2(11)
N11 Co1 N13 170.0(11)
N12 Co1 N13 89.0(11)
N15 Co1 N13 99.3(10)
N14 Co1 O1W 90.4(11)
N11 Co1 O1W 86.7(10)
N12 Co1 O1W 92.5(10)
N15 Co1 O1W 171.5(10)
N13 Co1 O1W 87.3(10)
Co1 O1W H1W1 121(10)
Co1 O1W H1W2 125(10)
H1W1 O1W H1W2 106(7)
C101 N11 C104 108(3)
C101 N11 Co1 139(2)
C104 N11 Co1 112.5(19)
C105 N12 C106 121(3)
C105 N12 Co1 111(2)
C106 N12 Co1 128(2)
C112 N13 S11 112(2)
C112 N13 Co1 115.8(19)
S11 N13 Co1 131.7(15)
C120 N14 C123 107(3)
C120 N14 Co1 141(2)
C123 N14 Co1 111.8(19)
C124 N15 C125 118(2)
C124 N15 Co1 113(2)
C125 N15 Co1 124.8(18)
N11 C101 C102 109(3)
N11 C101 H101 125.5
C102 C101 H101 125.5
C103 C102 C101 108(3)
C103 C102 H102 126.2
C101 C102 H102 126.2
C104 C103 C102 104(3)
C104 C103 H103 127.9
C102 C103 H103 127.9
C105 C104 N11 114(3)
C105 C104 C103 135(3)
N11 C104 C103 111(3)
N12 C105 C104 119(3)
N12 C105 H105 120.4
C104 C105 H105 120.4
C107 C106 N12 122(3)
C107 C106 C111 120(3)
N12 C106 C111 118(3)
C108 C107 C106 119(3)
C108 C107 H107 120.5
C106 C107 H107 120.5
C107 C108 C109 123(3)
C107 C108 H108 118.7
C109 C108 H108 118.7
C110 C109 C108 119(3)
C110 C109 H109 120.3
C108 C109 H109 120.3
C109 C110 C111 121(3)
C109 C110 H110 119.3
C111 C110 H110 119.3
C110 C111 C106 118(3)
C110 C111 C112 122(3)
C106 C111 C112 121(3)
C111 C112 N13 111(2)
C111 C112 H11A 109.5
N13 C112 H11A 109.5
C111 C112 H11B 109.5
N13 C112 H11B 109.5
H11A C112 H11B 108.1
O12 S11 O11 115.9(14)
O12 S11 N13 112.4(14)
O11 S11 N13 109.2(13)
O12 S11 C113 102.9(14)
O11 S11 C113 108.1(13)
N13 S11 C113 107.8(14)
C114 C113 C118 118(3)
C114 C113 S11 123(3)
C118 C113 S11 118(2)
C113 C114 C115 121(3)
C113 C114 H114 119.3
C115 C114 H114 119.3
C114 C115 C116 120(3)
C114 C115 H115 119.9
C116 C115 H115 119.9
C117 C116 C115 117(3)
C117 C116 C119 125(3)
C115 C116 C119 118(3)
C116 C117 C118 126(3)
C116 C117 H117 117.1
C118 C117 H117 117.1
C117 C118 C113 117(3)
C117 C118 H118 121.4
C113 C118 H118 121.4
C116 C119 H11C 109.5
C116 C119 H11D 109.5
H11C C119 H11D 109.5
C116 C119 H11E 109.5
H11C C119 H11E 109.5
H11D C119 H11E 109.5
N14 C120 C121 112(3)
N14 C120 H120 124.1
C121 C120 H120 124.1
C122 C121 C120 106(3)
C122 C121 H121 127.0
C120 C121 H121 127.0
C121 C122 C123 106(3)
C121 C122 H122 127.2
C123 C122 H122 127.2
C124 C123 C122 135(3)
C124 C123 N14 115(3)
C122 C123 N14 110(3)
N15 C124 C123 116(3)
N15 C124 H124 121.9
C123 C124 H124 121.9
C126 C125 C130 120(3)
C126 C125 N15 121(3)
C130 C125 N15 118(3)
C125 C126 C127 122(3)
C125 C126 H126 119.1
C127 C126 H126 119.1
C128 C127 C126 117(3)
C128 C127 H127 121.4
C126 C127 H127 121.4
C127 C128 C129 119(3)
C127 C128 H128 120.3
C129 C128 H128 120.3
C130 C129 C128 123(3)
C130 C129 H129 118.6
C128 C129 H129 118.6
C129 C130 C125 118(3)
C129 C130 C131 117(3)
C125 C130 C131 125(3)
C130 C131 N16 113(2)
C130 C131 H13A 108.9
N16 C131 H13A 108.9
C130 C131 H13B 108.9
N16 C131 H13B 108.9
H13A C131 H13B 107.7
C131 N16 S12 119.4(19)
C131 N16 H16 106(10)
S12 N16 H16 133(10)
O14 S12 O13 119.5(14)
O14 S12 N16 110.0(14)
O13 S12 N16 104.0(14)
O14 S12 C132 106.3(14)
O13 S12 C132 109.1(13)
N16 S12 C132 107.3(14)
C133 C132 C137 120(3)
C133 C132 S12 119(2)
C137 C132 S12 121(2)
C132 C133 C134 121(3)
C132 C133 H133 119.5
C134 C133 H133 119.5
C133 C134 C135 120(3)
C133 C134 H134 119.9
C135 C134 H134 119.9
C136 C135 C138 122(3)
C136 C135 C134 117(3)
C138 C135 C134 121(3)
C135 C136 C137 124(3)
C135 C136 H136 118.1
C137 C136 H136 118.1
C132 C137 C136 118(3)
C132 C137 H137 121.1
C136 C137 H137 121.1
C135 C138 H13C 109.5
C135 C138 H13D 109.5
H13C C138 H13D 109.5
C135 C138 H13E 109.5
H13C C138 H13E 109.5
H13D C138 H13E 109.5
N21 Co2 N24 90.0(11)
N21 Co2 O2W 85.4(11)
N24 Co2 O2W 90.8(11)
N21 Co2 N25 88.5(11)
N24 Co2 N25 84.0(10)
O2W Co2 N25 171.9(10)
N21 Co2 N23 170.0(11)
N24 Co2 N23 98.2(11)
O2W Co2 N23 88.8(11)
N25 Co2 N23 98.0(10)
N21 Co2 N22 82.2(10)
N24 Co2 N22 171.0(11)
O2W Co2 N22 93.1(10)
N25 Co2 N22 91.3(10)
N23 Co2 N22 90.0(10)
Co2 O2W H2W1 126(10)
Co2 O2W H2W2 130(10)
H2W1 O2W H2W2 103(7)
C201 N21 C204 108(3)
C201 N21 Co2 139(2)
C204 N21 Co2 113(2)
C205 N22 C206 121(2)
C205 N22 Co2 113(2)
C206 N22 Co2 125.4(19)
C212 N23 S21 114(2)
C212 N23 Co2 112.1(18)
S21 N23 Co2 133.6(15)
C220 N24 C223 106(2)
C220 N24 Co2 140(2)
C223 N24 Co2 113.9(19)
C224 N25 C225 118(2)
C224 N25 Co2 110.0(19)
C225 N25 Co2 129(2)
C202 C201 N21 111(3)
C202 C201 H201 124.7
N21 C201 H201 124.7
C201 C202 C203 109(3)
C201 C202 H202 125.3
C203 C202 H202 125.3
C204 C203 C202 103(3)
C204 C203 H203 128.4
C202 C203 H203 128.4
C205 C204 N21 115(3)
C205 C204 C203 136(3)
N21 C204 C203 109(3)
N22 C205 C204 117(3)
N22 C205 H205 121.4
C204 C205 H205 121.4
C211 C206 C207 116(3)
C211 C206 N22 121(3)
C207 C206 N22 124(3)
C208 C207 C206 126(3)
C208 C207 H207 117.2
C206 C207 H207 117.2
C207 C208 C209 118(3)
C207 C208 H208 121.1
C209 C208 H208 121.1
C210 C209 C208 119(3)
C210 C209 H209 120.4
C208 C209 H209 120.4
C209 C210 C211 120(3)
C209 C210 H210 120.1
C211 C210 H210 120.1
C206 C211 C210 122(3)
C206 C211 C212 118(3)
C210 C211 C212 120(3)
N23 C212 C211 111(2)
N23 C212 H21A 109.5
C211 C212 H21A 109.5
N23 C212 H21B 109.5
C211 C212 H21B 109.5
H21A C212 H21B 108.0
C218 C213 C214 120(3)
C218 C213 S21 121(3)
C214 C213 S21 119(2)
C213 C214 C215 120(3)
C213 C214 H214 119.8
C215 C214 H214 119.8
C216 C215 C214 119(3)
C216 C215 H215 120.4
C214 C215 H215 120.4
C217 C216 C215 119(3)
C217 C216 C219 120(3)
C215 C216 C219 121(3)
C216 C217 C218 121(3)
C216 C217 H217 119.3
C218 C217 H217 119.3
C213 C218 C217 120(3)
C213 C218 H218 120.1
C217 C218 H218 120.1
C216 C219 H21C 109.5
C216 C219 H21D 109.5
H21C C219 H21D 109.5
C216 C219 H21E 109.5
H21C C219 H21E 109.5
H21D C219 H21E 109.5
N24 C220 C221 110(3)
N24 C220 H220 124.9
C221 C220 H220 124.9
C220 C221 C222 108(3)
C220 C221 H221 125.9
C222 C221 H221 125.9
C223 C222 C221 102(3)
C223 C222 H222 128.9
C221 C222 H222 128.9
N24 C223 C222 113(2)
N24 C223 C224 114(2)
C222 C223 C224 133(3)
N25 C224 C223 118(3)
N25 C224 H224 121.1
C223 C224 H224 121.1
C230 C225 N25 122(3)
C230 C225 C226 121(3)
N25 C225 C226 117(3)
C227 C226 C225 120(3)
C227 C226 H226 119.9
C225 C226 H226 119.9
C226 C227 C228 120(3)
C226 C227 H227 120.2
C228 C227 H227 120.2
C229 C228 C227 117(3)
C229 C228 H228 121.5
C227 C228 H228 121.5
C228 C229 C230 126(3)
C228 C229 H229 117.1
C230 C229 H229 117.1
C225 C230 C229 116(3)
C225 C230 C231 120(2)
C229 C230 C231 124(3)
N26 C231 C230 112(2)
N26 C231 H23A 109.1
C230 C231 H23A 109.1
N26 C231 H23B 109.1
C230 C231 H23B 109.1
H23A C231 H23B 107.9
C231 N26 S22 119.4(19)
C231 N26 H26 126(10)
S22 N26 H26 114(10)
O23 S22 O24 117.2(13)
O23 S22 N26 109.1(13)
O24 S22 N26 104.8(12)
O23 S22 C232 108.8(13)
O24 S22 C232 108.3(13)
N26 S22 C232 108.2(13)
C233 C232 C237 123(3)
C233 C232 S22 116(2)
C237 C232 S22 121(2)
C232 C233 C234 118(3)
C232 C233 H233 120.9
C234 C233 H233 120.9
C235 C234 C233 121(3)
C235 C234 H234 119.5
C233 C234 H234 119.5
C234 C235 C236 119(3)
C234 C235 C238 121(3)
C236 C235 C238 120(3)
C237 C236 C235 119(3)
C237 C236 H236 120.3
C235 C236 H236 120.3
C232 C237 C236 119(3)
C232 C237 H237 120.4
C236 C237 H237 120.4
C235 C238 H23C 109.5
C235 C238 H23D 109.5
H23C C238 H23D 109.5
C235 C238 H23E 109.5
H23C C238 H23E 109.5
H23D C238 H23E 109.5
O22 S21 O21 116.9(14)
O22 S21 N23 109.0(13)
O21 S21 N23 110.0(13)
O22 S21 C213 107.4(13)
O21 S21 C213 105.8(14)
N23 S21 C213 107.2(14)

loop_
_geom_bond_atom_site_label_1
_geom_bond_atom_site_label_2
_geom_bond_distance
Co1 N14 1.90(3)
Co1 N11 1.93(2)
Co1 N12 1.97(3)
Co1 N15 1.99(2)
Co1 N13 1.98(3)
Co1 O1W 1.98(2)
O1W H1W1 0.96(3)
O1W H1W2 0.96(3)
N11 C101 1.30(4)
N11 C104 1.39(4)
N12 C105 1.32(4)
N12 C106 1.41(4)
N13 C112 1.48(4)
N13 S11 1.61(3)
N14 C120 1.32(4)
N14 C123 1.42(4)
N15 C124 1.31(4)
N15 C125 1.44(3)
C101 C102 1.45(4)
C101 H101 0.9500
C102 C103 1.40(4)
C102 H102 0.9500
C103 C104 1.39(4)
C103 H103 0.9500
C104 C105 1.38(4)
C105 H105 0.9500
C106 C107 1.40(4)
C106 C111 1.42(4)
C107 C108 1.36(4)
C107 H107 0.9500
C108 C109 1.38(4)
C108 H108 0.9500
C109 C110 1.35(4)
C109 H109 0.9500
C110 C111 1.42(4)
C110 H110 0.9500
C111 C112 1.47(4)
C112 H11A 0.9900
C112 H11B 0.9900
S11 O12 1.43(2)
S11 O11 1.46(2)
S11 C113 1.75(3)
C113 C114 1.38(4)
C113 C118 1.47(4)
C114 C115 1.39(4)
C114 H114 0.9500
C115 C116 1.44(4)
C115 H115 0.9500
C116 C117 1.35(4)
C116 C119 1.53(4)
C117 C118 1.36(4)
C117 H117 0.9500
C118 H118 0.9500
C119 H11C 0.9800
C119 H11D 0.9800
C119 H11E 0.9800
C120 C121 1.43(4)
C120 H120 0.9500
C121 C122 1.42(4)
C121 H121 0.9500
C122 C123 1.41(4)
C122 H122 0.9500
C123 C124 1.41(4)
C124 H124 0.9500
C125 C126 1.36(4)
C125 C130 1.38(4)
C126 C127 1.42(4)
C126 H126 0.9500
C127 C128 1.39(4)
C127 H127 0.9500
C128 C129 1.37(4)
C128 H128 0.9500
C129 C130 1.38(4)
C129 H129 0.9500
C130 C131 1.49(4)
C131 N16 1.58(4)
C131 H13A 0.9900
C131 H13B 0.9900
N16 S12 1.59(3)
N16 H16 0.91(3)
S12 O14 1.41(2)
S12 O13 1.43(2)
S12 C132 1.77(3)
C132 C133 1.39(4)
C132 C137 1.42(4)
C133 C134 1.41(4)
C133 H133 0.9500
C134 C135 1.42(4)
C134 H134 0.9500
C135 C136 1.38(4)
C135 C138 1.47(4)
C136 C137 1.40(4)
C136 H136 0.9500
C137 H137 0.9500
C138 H13C 0.9800
C138 H13D 0.9800
C138 H13E 0.9800
Co2 N21 1.91(3)
Co2 N24 1.92(3)
Co2 O2W 1.96(2)
Co2 N25 1.98(3)
Co2 N23 2.00(3)
Co2 N22 2.01(2)
O2W H2W1 0.96(3)
O2W H2W2 0.97(3)
N21 C201 1.34(4)
N21 C204 1.40(4)
N22 C205 1.30(4)
N22 C206 1.40(4)
N23 C212 1.52(4)
N23 S21 1.56(3)
N24 C220 1.36(4)
N24 C223 1.34(4)
N25 C224 1.34(4)
N25 C225 1.41(4)
C201 C202 1.34(4)
C201 H201 0.9500
C202 C203 1.44(4)
C202 H202 0.9500
C203 C204 1.42(4)
C203 H203 0.9500
C204 C205 1.40(4)
C205 H205 0.9500
C206 C211 1.37(4)
C206 C207 1.42(4)
C207 C208 1.31(4)
C207 H207 0.9500
C208 C209 1.44(4)
C208 H208 0.9500
C209 C210 1.38(4)
C209 H209 0.9500
C210 C211 1.41(4)
C210 H210 0.9500
C211 C212 1.52(4)
C212 H21A 0.9900
C212 H21B 0.9900
C213 C218 1.36(4)
C213 C214 1.37(4)
C213 S21 1.77(3)
C214 C215 1.41(4)
C214 H214 0.9500
C215 C216 1.41(5)
C215 H215 0.9500
C216 C217 1.35(5)
C216 C219 1.52(5)
C217 C218 1.41(4)
C217 H217 0.9500
C218 H218 0.9500
C219 H21C 0.9800
C219 H21D 0.9800
C219 H21E 0.9800
C220 C221 1.41(4)
C220 H220 0.9500
C221 C222 1.41(4)
C221 H221 0.9500
C222 C223 1.44(4)
C222 H222 0.9500
C223 C224 1.43(4)
C224 H224 0.9500
C225 C230 1.39(4)
C225 C226 1.41(4)
C226 C227 1.36(4)
C226 H226 0.9500
C227 C228 1.45(4)
C227 H227 0.9500
C228 C229 1.34(4)
C228 H228 0.9500
C229 C230 1.39(4)
C229 H229 0.9500
C230 C231 1.53(4)
C231 N26 1.47(3)
C231 H23A 0.9900
C231 H23B 0.9900
N26 S22 1.63(3)
N26 H26 0.91(3)
S22 O23 1.45(2)
S22 O24 1.45(2)
S22 C232 1.80(3)
C232 C233 1.39(4)
C232 C237 1.35(4)
C233 C234 1.38(5)
C233 H233 0.9500
C234 C235 1.39(4)
C234 H234 0.9500
C235 C236 1.43(4)
C235 C238 1.55(4)
C236 C237 1.40(4)
C236 H236 0.9500
C237 H237 0.9500
C238 H23C 0.9800
C238 H23D 0.9800
C238 H23E 0.9800
S21 O22 1.43(2)
S21 O21 1.45(2)

loop_
_geom_hbond_atom_site_label_D
_geom_hbond_atom_site_label_H
_geom_hbond_atom_site_label_A
_geom_hbond_distance_DH
_geom_hbond_distance_HA
_geom_hbond_distance_DA
_geom_hbond_angle_DHA
_geom_hbond_site_symmetry_A
O1W H1W1 O13 0.96(3) 2.21(13) 3.10(3) 154(25) 1_455
O1W H1W2 O22 0.96(3) 2.60(3) 3.53(3) 163(13) .
O2W H2W1 O24 0.96(3) 2.06(8) 3.00(3) 164(25) 1_455
O2W H2W2 O11 0.97(3) 2.62(3) 3.58(3) 170(19) 1_455
N16 H16 O11 0.91(3) 2.11(3) 3.00(3) 167(17) .
N26 H26 O22 0.91(3) 2.3(2) 2.97(3) 135(23) .

loop_
_geom_torsion_atom_site_label_1
_geom_torsion_atom_site_label_2
_geom_torsion_atom_site_label_3
_geom_torsion_atom_site_label_4
_geom_torsion
C104 N11 C101 C102 2(3)
Co1 N11 C101 C102 178(2)
N11 C101 C102 C103 1(4)
C101 C102 C103 C104 -3(4)
C101 N11 C104 C105 -178(3)
Co1 N11 C104 C105 5(3)
C101 N11 C104 C103 -4(4)
Co1 N11 C104 C103 179(2)
C102 C103 C104 C105 176(3)
C102 C103 C104 N11 5(4)
C106 N12 C105 C104 171(3)
Co1 N12 C105 C104 -1(4)
N11 C104 C105 N12 -3(4)
C103 C104 C105 N12 -174(4)
C105 N12 C106 C107 -29(5)
Co1 N12 C106 C107 142(3)
C105 N12 C106 C111 153(3)
Co1 N12 C106 C111 -37(4)
N12 C106 C107 C108 179(3)
C111 C106 C107 C108 -2(5)
C106 C107 C108 C109 4(5)
C107 C108 C109 C110 -3(5)
C108 C109 C110 C111 1(5)
C109 C110 C111 C106 1(5)
C109 C110 C111 C112 179(3)
C107 C106 C111 C110 0(5)
N12 C106 C111 C110 179(3)
C107 C106 C111 C112 -178(3)
N12 C106 C111 C112 0(5)
C110 C111 C112 N13 -125(3)
C106 C111 C112 N13 53(4)
S11 N13 C112 C111 103(3)
Co1 N13 C112 C111 -70(3)
C112 N13 S11 O12 -39(2)
Co1 N13 S11 O12 132.6(18)
C112 N13 S11 O11 -168.8(18)
Co1 N13 S11 O11 3(2)
C112 N13 S11 C113 74(2)
Co1 N13 S11 C113 -115(2)
O12 S11 C113 C114 11(3)
O11 S11 C113 C114 134(3)
N13 S11 C113 C114 -108(3)
O12 S11 C113 C118 -177(2)
O11 S11 C113 C118 -54(3)
N13 S11 C113 C118 64(3)
C118 C113 C114 C115 4(5)
S11 C113 C114 C115 176(3)
C113 C114 C115 C116 1(5)
C114 C115 C116 C117 -5(5)
C114 C115 C116 C119 -180(3)
C115 C116 C117 C118 6(5)
C119 C116 C117 C118 180(3)
C116 C117 C118 C113 -1(5)
C114 C113 C118 C117 -4(5)
S11 C113 C118 C117 -176(2)
C123 N14 C120 C121 4(4)
Co1 N14 C120 C121 177(3)
N14 C120 C121 C122 -4(4)
C120 C121 C122 C123 3(3)
C121 C122 C123 C124 -177(4)
C121 C122 C123 N14 0(4)
C120 N14 C123 C124 175(3)
Co1 N14 C123 C124 0(3)
C120 N14 C123 C122 -2(4)
Co1 N14 C123 C122 -177(2)
C125 N15 C124 C123 -165(3)
Co1 N15 C124 C123 -8(3)
C122 C123 C124 N15 -178(3)
N14 C123 C124 N15 6(4)
C124 N15 C125 C126 67(4)
Co1 N15 C125 C126 -87(3)
C124 N15 C125 C130 -109(3)
Co1 N15 C125 C130 97(3)
C130 C125 C126 C127 -5(5)
N15 C125 C126 C127 178(3)
C125 C126 C127 C128 3(5)
C126 C127 C128 C129 2(5)
C127 C128 C129 C130 -5(5)
C128 C129 C130 C125 2(5)
C128 C129 C130 C131 -179(3)
C126 C125 C130 C129 3(5)
N15 C125 C130 C129 179(3)
C126 C125 C130 C131 -175(3)
N15 C125 C130 C131 1(4)
C129 C130 C131 N16 -114(3)
C125 C130 C131 N16 65(4)
C130 C131 N16 S12 101(3)
C131 N16 S12 O14 -53(2)
C131 N16 S12 O13 178(2)
C131 N16 S12 C132 62(2)
O14 S12 C132 C133 -43(3)
O13 S12 C132 C133 87(3)
N16 S12 C132 C133 -161(2)
O14 S12 C132 C137 143(2)
O13 S12 C132 C137 -87(3)
N16 S12 C132 C137 25(3)
C137 C132 C133 C134 -3(4)
S12 C132 C133 C134 -178(2)
C132 C133 C134 C135 1(5)
C133 C134 C135 C136 -1(4)
C133 C134 C135 C138 180(3)
C138 C135 C136 C137 -178(3)
C134 C135 C136 C137 4(4)
C133 C132 C137 C136 5(4)
S12 C132 C137 C136 179(2)
C135 C136 C137 C132 -5(4)
C204 N21 C201 C202 4(4)
Co2 N21 C201 C202 -177(3)
N21 C201 C202 C203 -2(4)
C201 C202 C203 C204 -1(4)
C201 N21 C204 C205 -175(3)
Co2 N21 C204 C205 5(4)
C201 N21 C204 C203 -5(4)
Co2 N21 C204 C203 176(2)
C202 C203 C204 C205 172(4)
C202 C203 C204 N21 4(4)
C206 N22 C205 C204 172(3)
Co2 N22 C205 C204 2(4)
N21 C204 C205 N22 -5(4)
C203 C204 C205 N22 -173(3)
C205 N22 C206 C211 152(3)
Co2 N22 C206 C211 -40(4)
C205 N22 C206 C207 -30(4)
Co2 N22 C206 C207 138(2)
C211 C206 C207 C208 -2(5)
N22 C206 C207 C208 180(3)
C206 C207 C208 C209 3(5)
C207 C208 C209 C210 0(5)
C208 C209 C210 C211 -4(5)
C207 C206 C211 C210 -2(4)
N22 C206 C211 C210 176(3)
C207 C206 C211 C212 -175(3)
N22 C206 C211 C212 3(4)
C209 C210 C211 C206 5(5)
C209 C210 C211 C212 178(3)
S21 N23 C212 C211 105(2)
Co2 N23 C212 C211 -72(3)
C206 C211 C212 N23 55(4)
C210 C211 C212 N23 -118(3)
C218 C213 C214 C215 3(5)
S21 C213 C214 C215 179(3)
C213 C214 C215 C216 1(5)
C214 C215 C216 C217 -5(5)
C214 C215 C216 C219 178(3)
C215 C216 C217 C218 5(5)
C219 C216 C217 C218 -178(3)
C214 C213 C218 C217 -3(5)
S21 C213 C218 C217 -179(2)
C216 C217 C218 C213 -1(5)
C223 N24 C220 C221 -2(4)
Co2 N24 C220 C221 179(2)
N24 C220 C221 C222 4(4)
C220 C221 C222 C223 -4(3)
C220 N24 C223 C222 -1(3)
Co2 N24 C223 C222 178.6(19)
C220 N24 C223 C224 179(2)
Co2 N24 C223 C224 -1(3)
C221 C222 C223 N24 3(3)
C221 C222 C223 C224 -177(3)
C225 N25 C224 C223 -164(3)
Co2 N25 C224 C223 -2(3)
N24 C223 C224 N25 2(4)
C222 C223 C224 N25 -177(3)
C224 N25 C225 C230 -105(3)
Co2 N25 C225 C230 96(3)
C224 N25 C225 C226 74(4)
Co2 N25 C225 C226 -84(3)
C230 C225 C226 C227 -2(5)
N25 C225 C226 C227 179(3)
C225 C226 C227 C228 2(5)
C226 C227 C228 C229 0(4)
C227 C228 C229 C230 -2(5)
N25 C225 C230 C229 180(3)
C226 C225 C230 C229 0(4)
N25 C225 C230 C231 1(4)
C226 C225 C230 C231 -178(3)
C228 C229 C230 C225 2(5)
C228 C229 C230 C231 -180(3)
C225 C230 C231 N26 67(4)
C229 C230 C231 N26 -111(3)
C230 C231 N26 S22 102(2)
C231 N26 S22 O23 -57(2)
C231 N26 S22 O24 177(2)
C231 N26 S22 C232 61(2)
O23 S22 C232 C233 -42(3)
O24 S22 C232 C233 86(2)
N26 S22 C232 C233 -161(2)
O23 S22 C232 C237 134(2)
O24 S22 C232 C237 -98(2)
N26 S22 C232 C237 15(3)
C237 C232 C233 C234 8(5)
S22 C232 C233 C234 -176(2)
C232 C233 C234 C235 -8(5)
C233 C234 C235 C236 6(5)
C233 C234 C235 C238 -176(3)
C234 C235 C236 C237 -3(4)
C238 C235 C236 C237 179(3)
C233 C232 C237 C236 -5(4)
S22 C232 C237 C236 179(2)
C235 C236 C237 C232 2(4)
C212 N23 S21 O22 -168.2(19)
Co2 N23 S21 O22 7(2)
C212 N23 S21 O21 -39(2)
Co2 N23 S21 O21 136.5(19)
C212 N23 S21 C213 76(2)
Co2 N23 S21 C213 -109(2)
C218 C213 S21 O22 127(3)
C214 C213 S21 O22 -48(3)
C218 C213 S21 O21 2(3)
C214 C213 S21 O21 -174(3)
C218 C213 S21 N23 -116(3)
C214 C213 S21 N23 69(3)

loop_
_twin_individual_id
_twin_individual_mass_fraction_refined
_oxdiff_twin_reflns_isolated
_oxdiff_twin_reflns_overlapped
_twin_individual_twin_lattice_type
_twin_individual_twin_matrix_11
_twin_individual_twin_matrix_12
_twin_individual_twin_matrix_13
_twin_individual_twin_matrix_21
_twin_individual_twin_matrix_22
_twin_individual_twin_matrix_23
_twin_individual_twin_matrix_31
_twin_individual_twin_matrix_32
_twin_individual_twin_matrix_33
1 0.5204 1870 35776 ref 1.0000 0.0000 0.0000 0.0000 1.0000 0.0000 0.0000 0.0000 1.0000
2 0.4796 1994 35776 nmt -0.9975 -0.0002 0.0002 0.0002 -0.9980 -0.0002 0.8396 -0.0145 0.9984
